data_7713687
loop_
_publ_author_name
'Khanzadeh, Atousa'
'Ataie, Saeed'
'Baker, R. Tom'

_publ_section_title
;
 Tetracopper(I) thiolate- and amido-(SNS) complexes and copper-catalyzed
 azide-alkyne cycloaddition in water
;
_journal_name_full 'Dalton Transactions'
_journal_paper_doi 10.1039/D3DT01651J
_journal_year 2023
_chemical_formula_moiety 'C56 H48 Cu4 N4 S8'
_chemical_formula_sum 'C56 H48 Cu4 N4 S8'
_chemical_formula_weight 1287.62
_space_group_crystal_system tetragonal
_space_group_IT_number 142
_space_group_name_Hall '-I 4bd 2c'
_space_group_name_H-M_alt 'I 41/a c d :2'
_atom_sites_solution_hydrogens geom
_atom_sites_solution_primary direct
_audit_update_record
;
2022-12-25 deposited with the CCDC.	2023-08-04 downloaded from the CCDC.
;
_cell_angle_alpha 90
_cell_angle_beta 90
_cell_angle_gamma 90
_cell_formula_units_Z 8
_cell_length_a 24.1902(11)
_cell_length_b 24.1902(11)
_cell_length_c 22.8468(12)
_cell_measurement_reflns_used 8887
_cell_measurement_temperature 203(2)
_cell_measurement_theta_max 24.53
_cell_measurement_theta_min 2.38
_cell_volume 13369.2(11)
_computing_cell_refinement 'Bruker SAINT'
_computing_data_collection 'Bruker APEX3'
_computing_data_reduction 'Bruker SAINT'
_computing_structure_refinement 'SHELXL-2018/3 (Sheldrick, 2018)'
_computing_structure_solution
; 
 SHELXT 2014/5 (Sheldrick, 2014)
;
_diffrn_ambient_temperature 203(2)
_diffrn_measured_fraction_theta_full 0.999
_diffrn_measured_fraction_theta_max 0.999
_diffrn_measurement_device_type 'Bruker APEX-II CCD'
_diffrn_measurement_method '\w and \phi scans'
_diffrn_radiation_monochromator graphite
_diffrn_radiation_type MoK\a
_diffrn_radiation_wavelength 0.71073
_diffrn_reflns_av_R_equivalents 0.1029
_diffrn_reflns_av_unetI/netI 0.0464
_diffrn_reflns_Laue_measured_fraction_full 0.999
_diffrn_reflns_Laue_measured_fraction_max 0.999
_diffrn_reflns_limit_h_max 28
_diffrn_reflns_limit_h_min -28
_diffrn_reflns_limit_k_max 23
_diffrn_reflns_limit_k_min -28
_diffrn_reflns_limit_l_max 20
_diffrn_reflns_limit_l_min -27
_diffrn_reflns_number 38238
_diffrn_reflns_point_group_measured_fraction_full 0.999
_diffrn_reflns_point_group_measured_fraction_max 0.999
_diffrn_reflns_theta_full 25.081
_diffrn_reflns_theta_max 25.081
_diffrn_reflns_theta_min 1.190
_exptl_absorpt_coefficient_mu 1.540
_exptl_absorpt_correction_T_max 0.7452
_exptl_absorpt_correction_T_min 0.5877
_exptl_absorpt_correction_type multi-scan
_exptl_absorpt_process_details SADABS
_exptl_crystal_colour red
_exptl_crystal_density_diffrn 1.279
_exptl_crystal_description needle
_exptl_crystal_F_000 5248
_exptl_crystal_size_max 1.306
_exptl_crystal_size_mid 0.039
_exptl_crystal_size_min 0.036
_refine_diff_density_max 1.075
_refine_diff_density_min -0.970
_refine_diff_density_rms 0.236
_refine_ls_abs_structure_details none
_refine_ls_extinction_method none
_refine_ls_goodness_of_fit_ref 1.134
_refine_ls_hydrogen_treatment constr
_refine_ls_matrix_type full
_refine_ls_number_parameters 174
_refine_ls_number_reflns 3088
_refine_ls_number_restraints 152
_refine_ls_restrained_S_all 1.110
_refine_ls_R_factor_all 0.1684
_refine_ls_R_factor_gt 0.1409
_refine_ls_shift/su_max 0.000
_refine_ls_shift/su_mean 0.000
_refine_ls_structure_factor_coef Fsqd
_refine_ls_weighting_details 'w=1/[\s^2^(Fo^2^)+(0.0472P)^2^+1061.921387P] where P=(Fo^2^+2Fc^2^)/3'
_refine_ls_weighting_scheme calc
_refine_ls_wR_factor_gt 0.3210
_refine_ls_wR_factor_ref 0.3352
_reflns_Friedel_coverage 0.000
_reflns_number_gt 2317
_reflns_number_total 3088
_reflns_threshold_expression 'I > 2\s(I)'
_cod_data_source_file d3dt01651j2.cif
_cod_data_source_block K0590
_cod_original_cell_volume 13369.2(14)
_cod_original_sg_symbol_H-M 'I 41/a c d'
_cod_database_code 7713687
_shelx_space_group_comment
;
The symmetry employed for this shelxl refinement is uniquely defined
by the following loop, which should always be used as a source of
symmetry information in preference to the above space-group names.
They are only intended as comments.
;
_shelx_shelxl_version_number 2018/3

loop_
_space_group_symop_operation_xyz
'x, y, z'
'-x+1/2, -y, z+1/2'
'-y+1/4, x+3/4, z+1/4'
'y+1/4, -x+1/4, z+3/4'
'-x+1/2, y, -z'
'x, -y, -z+1/2'
'y+1/4, x+3/4, -z+3/4'
'-y+1/4, -x+1/4, -z+1/4'
'x+1/2, y+1/2, z+1/2'
'-x+1, -y+1/2, z+1'
'-y+3/4, x+5/4, z+3/4'
'y+3/4, -x+3/4, z+5/4'
'-x+1, y+1/2, -z+1/2'
'x+1/2, -y+1/2, -z+1'
'y+3/4, x+5/4, -z+5/4'
'-y+3/4, -x+3/4, -z+3/4'
'-x, -y, -z'
'x-1/2, y, -z-1/2'
'y-1/4, -x-3/4, -z-1/4'
'-y-1/4, x-1/4, -z-3/4'
'x-1/2, -y, z'
'-x, y, z-1/2'
'-y-1/4, -x-3/4, z-3/4'
'y-1/4, x-1/4, z-1/4'
'-x+1/2, -y+1/2, -z+1/2'
'x, y+1/2, -z'
'y+1/4, -x-1/4, -z+1/4'
'-y+1/4, x+1/4, -z-1/4'
'x, -y+1/2, z+1/2'
'-x+1/2, y+1/2, z'
'-y+1/4, -x-1/4, z-1/4'
'y+1/4, x+1/4, z+1/4'

loop_
_atom_site_label
_atom_site_type_symbol
_atom_site_fract_x
_atom_site_fract_y
_atom_site_fract_z
_atom_site_U_iso_or_equiv
_atom_site_adp_type
_atom_site_occupancy
_atom_site_site_symmetry_order
_atom_site_calc_flag
_atom_site_refinement_flags_posn
_atom_site_refinement_flags_adp
_atom_site_refinement_flags_occupancy
_atom_site_disorder_assembly
_atom_site_disorder_group
Cu1 Cu 0.56366(8) 0.21038(8) 0.15562(7) 0.0419(6) Uani 1 1 d . . . . .
S1 S 0.51777(19) 0.13113(17) 0.13916(15) 0.0454(11) Uani 1 1 d . . . . .
S2 S 0.6928(2) 0.1627(3) 0.3551(2) 0.0795(18) Uani 1 1 d D U . . .
N1 N 0.5552(5) 0.1958(5) 0.2450(5) 0.034(2) Uani 1 1 d . . . . .
C1 C 0.4901(7) 0.1245(6) 0.2107(6) 0.041(3) Uani 1 1 d . . . . .
C2 C 0.4510(9) 0.0872(8) 0.2232(8) 0.064(5) Uani 1 1 d . . . . .
H2 H 0.436858 0.064964 0.192980 0.077 Uiso 1 1 calc R U . . .
C3 C 0.4304(10) 0.0804(9) 0.2805(8) 0.080(7) Uani 1 1 d . . . . .
H3 H 0.405633 0.051458 0.288461 0.095 Uiso 1 1 calc R U . . .
C4 C 0.4459(8) 0.1154(8) 0.3250(8) 0.063(5) Uani 1 1 d . . . . .
H4 H 0.429217 0.113803 0.362130 0.075 Uiso 1 1 calc R U . . .
C5 C 0.4876(7) 0.1535(6) 0.3124(6) 0.042(3) Uani 1 1 d . . . . .
H5 H 0.499828 0.177011 0.342566 0.050 Uiso 1 1 calc R U . . .
C6 C 0.5120(6) 0.1585(6) 0.2573(6) 0.035(3) Uani 1 1 d . . . . .
C7 C 0.5946(6) 0.1974(7) 0.2839(6) 0.042(3) Uani 1 1 d . . . . .
H7 H 0.593599 0.171200 0.314252 0.051 Uiso 1 1 calc R U . . .
C8 C 0.6402(7) 0.2367(8) 0.2836(6) 0.045(3) Uani 1 1 d . . . . .
C9 C 0.6369(7) 0.2880(8) 0.2550(7) 0.053(4) Uani 1 1 d . . . . .
H9 H 0.605067 0.296297 0.233094 0.063 Uiso 1 1 calc R U . . .
C10 C 0.6787(8) 0.3264(9) 0.2580(7) 0.063(4) Uani 1 1 d . . . . .
H10 H 0.676037 0.360661 0.238765 0.076 Uiso 1 1 calc R U . . .
C11 C 0.7263(8) 0.3120(11) 0.2919(7) 0.073(5) Uani 1 1 d . . . . .
H11 H 0.755659 0.337354 0.294324 0.088 Uiso 1 1 calc R U . . .
C12 C 0.7306(8) 0.2642(10) 0.3198(7) 0.071(5) Uani 1 1 d . . . . .
H12 H 0.762857 0.256809 0.341503 0.085 Uiso 1 1 calc R U . . .
C13 C 0.6883(7) 0.2239(9) 0.3181(6) 0.054(4) Uani 1 1 d . . . . .
C14A C 0.719(4) 0.146(6) 0.428(2) 0.081(8) Uani 0.23(5) 1 d D U P A 1
H14A H 0.728407 0.106831 0.429825 0.121 Uiso 0.23(5) 1 calc R U P A 1
H14B H 0.690423 0.153532 0.457109 0.121 Uiso 0.23(5) 1 calc R U P A 1
H14C H 0.751300 0.167849 0.436559 0.121 Uiso 0.23(5) 1 calc R U P A 1
C14B C 0.7305(11) 0.1843(16) 0.4203(11) 0.082(7) Uani 0.77(5) 1 d D U P A 2
H14D H 0.727040 0.156137 0.450301 0.122 Uiso 0.77(5) 1 calc R U P A 2
H14E H 0.715346 0.218838 0.434610 0.122 Uiso 0.77(5) 1 calc R U P A 2
H14F H 0.769221 0.189332 0.410591 0.122 Uiso 0.77(5) 1 calc R U P A 2

loop_
_atom_site_aniso_label
_atom_site_aniso_U_11
_atom_site_aniso_U_22
_atom_site_aniso_U_33
_atom_site_aniso_U_23
_atom_site_aniso_U_13
_atom_site_aniso_U_12
Cu1 0.0448(11) 0.0540(12) 0.0269(9) 0.0069(8) 0.0041(8) 0.0054(9)
S1 0.073(3) 0.037(2) 0.0263(18) -0.0005(16) -0.0038(18) 0.0075(19)
S2 0.055(3) 0.125(5) 0.058(3) 0.026(3) -0.008(2) 0.015(3)
N1 0.044(5) 0.034(6) 0.023(5) 0.005(4) -0.008(4) 0.003(4)
C1 0.058(8) 0.033(7) 0.032(6) 0.007(4) -0.009(5) -0.003(5)
C2 0.087(11) 0.061(10) 0.043(6) 0.006(7) -0.009(7) -0.034(9)
C3 0.117(16) 0.070(11) 0.052(7) 0.014(7) 0.003(8) -0.046(11)
C4 0.074(10) 0.069(10) 0.045(7) 0.008(7) 0.009(7) -0.018(8)
C5 0.055(8) 0.041(8) 0.029(5) 0.010(5) -0.004(5) 0.002(6)
C6 0.046(6) 0.031(6) 0.027(5) 0.007(4) -0.008(4) 0.004(4)
C7 0.040(6) 0.068(9) 0.019(6) 0.003(6) -0.004(5) 0.003(5)
C8 0.040(6) 0.076(8) 0.020(6) -0.005(5) 0.002(5) 0.000(5)
C9 0.055(8) 0.072(8) 0.032(7) -0.007(6) 0.001(6) -0.011(6)
C10 0.063(8) 0.091(10) 0.035(8) -0.014(7) 0.007(6) -0.026(7)
C11 0.050(8) 0.130(13) 0.040(9) -0.003(8) 0.017(6) -0.022(8)
C12 0.045(8) 0.132(12) 0.036(9) -0.003(8) 0.000(7) -0.022(7)
C13 0.033(6) 0.102(11) 0.028(7) 0.000(7) 0.004(5) 0.000(6)
C14A 0.055(15) 0.129(17) 0.058(13) 0.026(13) -0.010(12) 0.007(15)
C14B 0.057(11) 0.134(16) 0.054(10) 0.036(11) -0.011(9) -0.002(12)

loop_
_atom_type_symbol
_atom_type_description
_atom_type_scat_dispersion_real
_atom_type_scat_dispersion_imag
_atom_type_scat_source
C C 0.0033 0.0016 'International Tables Vol C Tables 4.2.6.8 and 6.1.1.4'
H H 0.0000 0.0000 'International Tables Vol C Tables 4.2.6.8 and 6.1.1.4'
Cu Cu 0.3201 1.2651 'International Tables Vol C Tables 4.2.6.8 and 6.1.1.4'
N N 0.0061 0.0033 'International Tables Vol C Tables 4.2.6.8 and 6.1.1.4'
S S 0.1246 0.1234 'International Tables Vol C Tables 4.2.6.8 and 6.1.1.4'

loop_
_geom_angle_atom_site_label_1
_geom_angle_atom_site_label_2
_geom_angle_atom_site_label_3
_geom_angle
_geom_angle_site_symmetry_1
_geom_angle_site_symmetry_3
_geom_angle_publ_flag
N1 Cu1 S1 128.9(4) . 20_656 ?
N1 Cu1 S1 88.4(3) . . ?
S1 Cu1 S1 140.09(9) 20_656 . ?
N1 Cu1 Cu1 126.5(3) . 20_656 ?
S1 Cu1 Cu1 49.68(14) 20_656 20_656 ?
S1 Cu1 Cu1 123.44(13) . 20_656 ?
N1 Cu1 Cu1 110.6(3) . 27_565 ?
S1 Cu1 Cu1 115.19(13) 20_656 27_565 ?
S1 Cu1 Cu1 47.75(12) . 27_565 ?
Cu1 Cu1 Cu1 76.75(6) 20_656 27_565 ?
C1 S1 Cu1 104.3(5) . 27_565 ?
C1 S1 Cu1 96.2(5) . . ?
Cu1 S1 Cu1 82.57(17) 27_565 . ?
C13 S2 C14B 100.8(14) . . ?
C13 S2 C14A 132(5) . . ?
C7 N1 C6 115.2(12) . . ?
C7 N1 Cu1 126.2(10) . . ?
C6 N1 Cu1 112.1(8) . . ?
C2 C1 C6 119.0(15) . . ?
C2 C1 S1 121.6(13) . . ?
C6 C1 S1 119.3(11) . . ?
C1 C2 C3 121.7(17) . . ?
C1 C2 H2 119.1 . . ?
C3 C2 H2 119.1 . . ?
C4 C3 C2 121.2(18) . . ?
C4 C3 H3 119.4 . . ?
C2 C3 H3 119.4 . . ?
C3 C4 C5 116.8(17) . . ?
C3 C4 H4 121.6 . . ?
C5 C4 H4 121.6 . . ?
C6 C5 C4 123.3(15) . . ?
C6 C5 H5 118.4 . . ?
C4 C5 H5 118.4 . . ?
C5 C6 N1 123.3(13) . . ?
C5 C6 C1 117.4(14) . . ?
N1 C6 C1 119.2(12) . . ?
N1 C7 C8 124.8(14) . . ?
N1 C7 H7 117.6 . . ?
C8 C7 H7 117.6 . . ?
C9 C8 C13 119.5(16) . . ?
C9 C8 C7 122.4(15) . . ?
C13 C8 C7 117.9(16) . . ?
C10 C9 C8 122.1(18) . . ?
C10 C9 H9 118.9 . . ?
C8 C9 H9 118.9 . . ?
C9 C10 C11 117(2) . . ?
C9 C10 H10 121.5 . . ?
C11 C10 H10 121.5 . . ?
C12 C11 C10 122(2) . . ?
C12 C11 H11 118.8 . . ?
C10 C11 H11 118.8 . . ?
C11 C12 C13 122.0(19) . . ?
C11 C12 H12 119.0 . . ?
C13 C12 H12 119.0 . . ?
C12 C13 C8 116.9(18) . . ?
C12 C13 S2 122.4(14) . . ?
C8 C13 S2 120.6(14) . . ?
S2 C14A H14A 109.5 . . ?
S2 C14A H14B 109.5 . . ?
H14A C14A H14B 109.5 . . ?
S2 C14A H14C 109.5 . . ?
H14A C14A H14C 109.5 . . ?
H14B C14A H14C 109.5 . . ?
S2 C14B H14D 109.5 . . ?
S2 C14B H14E 109.5 . . ?
H14D C14B H14E 109.5 . . ?
S2 C14B H14F 109.5 . . ?
H14D C14B H14F 109.5 . . ?
H14E C14B H14F 109.5 . . ?

loop_
_geom_bond_atom_site_label_1
_geom_bond_atom_site_label_2
_geom_bond_distance
_geom_bond_site_symmetry_2
_geom_bond_publ_flag
Cu1 N1 2.083(11) . ?
Cu1 S1 2.181(4) 20_656 ?
Cu1 S1 2.247(5) . ?
Cu1 Cu1 2.922(3) 20_656 ?
Cu1 Cu1 2.922(3) 27_565 ?
S1 C1 1.773(15) . ?
S2 C13 1.71(2) . ?
S2 C14B 1.82(2) . ?
S2 C14A 1.83(3) . ?
N1 C7 1.303(18) . ?
N1 C6 1.408(18) . ?
C1 C2 1.34(2) . ?
C1 C6 1.45(2) . ?
C2 C3 1.41(2) . ?
C2 H2 0.9400 . ?
C3 C4 1.37(3) . ?
C3 H3 0.9400 . ?
C4 C5 1.40(2) . ?
C4 H4 0.9400 . ?
C5 C6 1.40(2) . ?
C5 H5 0.9400 . ?
C7 C8 1.46(2) . ?
C7 H7 0.9400 . ?
C8 C9 1.40(2) . ?
C8 C13 1.44(2) . ?
C9 C10 1.38(2) . ?
C9 H9 0.9400 . ?
C10 C11 1.43(3) . ?
C10 H10 0.9400 . ?
C11 C12 1.33(3) . ?
C11 H11 0.9400 . ?
C12 C13 1.41(3) . ?
C12 H12 0.9400 . ?
C14A H14A 0.9700 . ?
C14A H14B 0.9700 . ?
C14A H14C 0.9700 . ?
C14B H14D 0.9700 . ?
C14B H14E 0.9700 . ?
C14B H14F 0.9700 . ?

loop_
_geom_hbond_atom_site_label_D
_geom_hbond_atom_site_label_H
_geom_hbond_atom_site_label_A
_geom_hbond_distance_DH
_geom_hbond_distance_HA
_geom_hbond_distance_DA
_geom_hbond_angle_DHA
_geom_hbond_site_symmetry_A
_geom_hbond_publ_flag
C14B^b H14F^b S1 0.97 2.94 3.89(3) 166.3 12_554 yes

loop_
_geom_torsion_atom_site_label_1
_geom_torsion_atom_site_label_2
_geom_torsion_atom_site_label_3
_geom_torsion_atom_site_label_4
_geom_torsion
_geom_torsion_site_symmetry_1
_geom_torsion_site_symmetry_2
_geom_torsion_site_symmetry_3
_geom_torsion_site_symmetry_4
_geom_torsion_publ_flag
Cu1 S1 C1 C2 85.3(16) 27_565 . . . ?
Cu1 S1 C1 C2 169.2(15) . . . . ?
Cu1 S1 C1 C6 -97.5(12) 27_565 . . . ?
Cu1 S1 C1 C6 -13.6(12) . . . . ?
C6 C1 C2 C3 0(3) . . . . ?
S1 C1 C2 C3 177.6(18) . . . . ?
C1 C2 C3 C4 6(4) . . . . ?
C2 C3 C4 C5 -7(3) . . . . ?
C3 C4 C5 C6 2(3) . . . . ?
C4 C5 C6 N1 -178.0(15) . . . . ?
C4 C5 C6 C1 4(2) . . . . ?
C7 N1 C6 C5 45(2) . . . . ?
Cu1 N1 C6 C5 -161.4(11) . . . . ?
C7 N1 C6 C1 -137.1(14) . . . . ?
Cu1 N1 C6 C1 16.6(16) . . . . ?
C2 C1 C6 C5 -5(2) . . . . ?
S1 C1 C6 C5 177.5(11) . . . . ?
C2 C1 C6 N1 176.7(16) . . . . ?
S1 C1 C6 N1 -0.6(19) . . . . ?
C6 N1 C7 C8 -173.1(14) . . . . ?
Cu1 N1 C7 C8 37(2) . . . . ?
N1 C7 C8 C9 23(2) . . . . ?
N1 C7 C8 C13 -162.2(15) . . . . ?
C13 C8 C9 C10 1(2) . . . . ?
C7 C8 C9 C10 175.8(15) . . . . ?
C8 C9 C10 C11 0(3) . . . . ?
C9 C10 C11 C12 -1(3) . . . . ?
C10 C11 C12 C13 0(3) . . . . ?
C11 C12 C13 C8 1(3) . . . . ?
C11 C12 C13 S2 -178.7(15) . . . . ?
C9 C8 C13 C12 -2(2) . . . . ?
C7 C8 C13 C12 -176.5(15) . . . . ?
C9 C8 C13 S2 178.2(12) . . . . ?
C7 C8 C13 S2 3(2) . . . . ?
C14B S2 C13 C12 34.4(19) . . . . ?
C14A S2 C13 C12 40(5) . . . . ?
C14B S2 C13 C8 -145.3(15) . . . . ?
C14A S2 C13 C8 -139(4) . . . . ?
